data_7238119
loop_
_publ_author_name
'Churakov, Andrei V.'
'Prikhodchenko, Petr V.'
'Howard, Judith A. K.'

_publ_section_title
;
 The preparation and crystal structures of novel perhydrates
 Ph4X+Hal--&#x00B7;nH2O2: anionic hydrogen-bonded chains containing
 hydrogen peroxide
;
_journal_issue 110
_journal_name_full CrystEngComm
_journal_page_first 664
_journal_paper_doi 10.1039/b511834d
_journal_volume 7
_journal_year 2005
_chemical_formula_moiety 'C24 H20 As 1+, Cl 1-, 1.5(H2 O2)'
_chemical_formula_sum 'C24 H23 As Cl O3'
_chemical_formula_weight 469.79
_chemical_name_systematic
;
Tetraphenylarsonium chloride, hydrogenperoxide solvate
;
_space_group_IT_number 14
_space_group_name_Hall '-P 2yn'
_space_group_name_H-M_alt 'P 1 21/n 1'
_symmetry_cell_setting monoclinic
_symmetry_space_group_name_H-M 'P 1 21/n 1'
_atom_sites_solution_hydrogens difmap
_atom_sites_solution_primary direct
_atom_sites_solution_secondary difmap
_audit_creation_method SHELXL-97
_cell_angle_alpha 90.00
_cell_angle_beta 101.444(1)
_cell_angle_gamma 90.00
_cell_formula_units_Z 4
_cell_length_a 10.4668(3)
_cell_length_b 15.9259(4)
_cell_length_c 13.1947(3)
_cell_measurement_reflns_used 7376
_cell_measurement_temperature 120(2)
_cell_measurement_theta_max 29.96
_cell_measurement_theta_min 2.56
_cell_volume 2155.74(10)
_computing_structure_refinement 'SHELXL-97 (Sheldrick, 1997)'
_computing_structure_solution 'SHELXS-97 (Sheldrick, 1990)'
_diffrn_ambient_temperature 120(2)
_diffrn_measured_fraction_theta_full 0.998
_diffrn_measured_fraction_theta_max 0.998
_diffrn_measurement_device_type 'Bruker SMART 6K'
_diffrn_measurement_method \w
_diffrn_radiation_monochromator graphite
_diffrn_radiation_source 'fine-focus sealed tube'
_diffrn_radiation_type MoK\a
_diffrn_radiation_wavelength 0.71073
_diffrn_reflns_av_R_equivalents 0.0250
_diffrn_reflns_av_sigmaI/netI 0.0267
_diffrn_reflns_limit_h_max 13
_diffrn_reflns_limit_h_min -13
_diffrn_reflns_limit_k_max 21
_diffrn_reflns_limit_k_min -18
_diffrn_reflns_limit_l_max 14
_diffrn_reflns_limit_l_min -17
_diffrn_reflns_number 16337
_diffrn_reflns_theta_full 28.00
_diffrn_reflns_theta_max 28.00
_diffrn_reflns_theta_min 2.28
_exptl_absorpt_coefficient_mu 1.723
_exptl_absorpt_correction_T_max 0.8466
_exptl_absorpt_correction_T_min 0.7244
_exptl_absorpt_correction_type multi-scan
_exptl_crystal_colour colourless
_exptl_crystal_density_diffrn 1.448
_exptl_crystal_density_method 'not measured'
_exptl_crystal_description block
_exptl_crystal_F_000 964
_exptl_crystal_size_max 0.20
_exptl_crystal_size_mid 0.18
_exptl_crystal_size_min 0.10
_refine_diff_density_max 1.250
_refine_diff_density_min -0.442
_refine_diff_density_rms 0.063
_refine_ls_extinction_method none
_refine_ls_goodness_of_fit_ref 1.055
_refine_ls_hydrogen_treatment mixed
_refine_ls_matrix_type full
_refine_ls_number_parameters 350
_refine_ls_number_reflns 5193
_refine_ls_number_restraints 0
_refine_ls_restrained_S_all 1.055
_refine_ls_R_factor_all 0.0358
_refine_ls_R_factor_gt 0.0277
_refine_ls_shift/su_max 0.001
_refine_ls_shift/su_mean 0.000
_refine_ls_structure_factor_coef Fsqd
_refine_ls_weighting_details 'calc w=1/[\s^2^(Fo^2^)+(0.0397P)^2^+0.7853P] where P=(Fo^2^+2Fc^2^)/3'
_refine_ls_weighting_scheme calc
_refine_ls_wR_factor_gt 0.0715
_refine_ls_wR_factor_ref 0.0744
_reflns_number_gt 4388
_reflns_number_total 5193
_reflns_threshold_expression I>2\s(I)
_cod_data_source_file b511834d.txt
_cod_data_source_block 3b
_cod_original_cell_volume 2155.7(1)
_cod_database_code 7238119

loop_
_symmetry_equiv_pos_as_xyz
'x, y, z'
'-x+1/2, y+1/2, -z+1/2'
'-x, -y, -z'
'x-1/2, -y-1/2, z-1/2'

loop_
_atom_site_label
_atom_site_type_symbol
_atom_site_fract_x
_atom_site_fract_y
_atom_site_fract_z
_atom_site_U_iso_or_equiv
_atom_site_adp_type
_atom_site_occupancy
_atom_site_symmetry_multiplicity
_atom_site_calc_flag
_atom_site_refinement_flags
As1 As 0.738270(16) 0.084316(10) 0.919147(13) 0.01519(6) Uani 1 1 d .
C11 C 0.74416(16) -0.02782(11) 0.86844(13) 0.0181(3) Uani 1 1 d .
C12 C 0.73083(17) -0.09423(11) 0.93458(15) 0.0208(4) Uani 1 1 d .
C13 C 0.72805(19) -0.17608(12) 0.89781(16) 0.0270(4) Uani 1 1 d .
C14 C 0.7420(2) -0.19103(13) 0.79714(17) 0.0301(4) Uani 1 1 d .
C15 C 0.7563(2) -0.12521(14) 0.73160(16) 0.0286(4) Uani 1 1 d .
C16 C 0.75628(18) -0.04258(12) 0.76651(15) 0.0228(4) Uani 1 1 d .
C21 C 0.88643(16) 0.14970(11) 0.90455(13) 0.0174(3) Uani 1 1 d .
C22 C 0.91000(18) 0.22263(12) 0.96435(15) 0.0247(4) Uani 1 1 d .
C23 C 1.0107(2) 0.27569(13) 0.95137(17) 0.0287(4) Uani 1 1 d .
C24 C 1.08623(18) 0.25572(13) 0.87966(15) 0.0265(4) Uani 1 1 d .
C25 C 1.06261(19) 0.18390(13) 0.82086(16) 0.0273(4) Uani 1 1 d .
C26 C 0.96183(17) 0.13027(12) 0.83284(15) 0.0224(4) Uani 1 1 d .
C31 C 0.58503(16) 0.14143(11) 0.84977(13) 0.0176(3) Uani 1 1 d .
C32 C 0.54730(18) 0.21438(12) 0.89428(15) 0.0223(4) Uani 1 1 d .
C33 C 0.43811(18) 0.25804(12) 0.84403(15) 0.0254(4) Uani 1 1 d .
C34 C 0.36863(18) 0.22915(12) 0.74975(15) 0.0236(4) Uani 1 1 d .
C35 C 0.40741(18) 0.15696(12) 0.70469(15) 0.0240(4) Uani 1 1 d .
C36 C 0.51652(18) 0.11286(12) 0.75471(14) 0.0214(4) Uani 1 1 d .
C41 C 0.73639(18) 0.07762(10) 1.06277(13) 0.0184(3) Uani 1 1 d .
C42 C 0.85329(19) 0.06010(12) 1.13178(14) 0.0231(4) Uani 1 1 d .
C43 C 0.8514(2) 0.04802(12) 1.23554(15) 0.0271(4) Uani 1 1 d .
C44 C 0.7349(2) 0.05505(13) 1.27052(15) 0.0281(4) Uani 1 1 d .
C45 C 0.6204(2) 0.07397(12) 1.20257(16) 0.0273(4) Uani 1 1 d .
C46 C 0.61975(18) 0.08444(11) 1.09792(15) 0.0221(4) Uani 1 1 d .
Cl1 Cl 0.80213(5) 0.08803(3) 0.55284(4) 0.02726(11) Uani 1 1 d .
O1 O 1.10013(16) 0.11788(12) 0.58267(13) 0.0431(4) Uani 1 1 d .
O2 O 1.12854(19) 0.10101(12) 0.48233(14) 0.0463(4) Uani 1 1 d .
H1 H 1.010(3) 0.107(2) 0.565(2) 0.066(9) Uiso 1 1 d .
H2 H 1.143(3) 0.048(2) 0.487(3) 0.079(12) Uiso 1 1 d .
O3 O 0.5422(2) -0.00934(15) 0.46603(18) 0.0712(7) Uani 1 1 d .
H3 H 0.6203 0.0240 0.5052 0.085 Uiso 1 1 d R
H12 H 0.721(2) -0.0828(12) 1.0011(17) 0.019(5) Uiso 1 1 d .
H13 H 0.718(2) -0.2259(15) 0.9375(17) 0.029(6) Uiso 1 1 d .
H14 H 0.742(2) -0.2454(17) 0.7733(18) 0.036(6) Uiso 1 1 d .
H15 H 0.764(2) -0.1328(16) 0.6652(19) 0.035(6) Uiso 1 1 d .
H16 H 0.764(2) 0.0012(14) 0.7220(16) 0.021(5) Uiso 1 1 d .
H22 H 0.855(2) 0.2395(14) 1.0113(17) 0.031(6) Uiso 1 1 d .
H23 H 1.028(2) 0.3233(15) 0.9858(17) 0.026(6) Uiso 1 1 d .
H24 H 1.155(2) 0.2934(14) 0.8725(16) 0.025(5) Uiso 1 1 d .
H25 H 1.116(2) 0.1722(16) 0.7774(19) 0.037(6) Uiso 1 1 d .
H26 H 0.944(2) 0.0843(15) 0.792(2) 0.033(6) Uiso 1 1 d .
H32 H 0.592(2) 0.2333(13) 0.9558(16) 0.020(5) Uiso 1 1 d .
H33 H 0.415(2) 0.3093(14) 0.8739(16) 0.024(5) Uiso 1 1 d .
H34 H 0.295(2) 0.2572(15) 0.7133(17) 0.032(6) Uiso 1 1 d .
H35 H 0.358(2) 0.1358(13) 0.6409(16) 0.022(5) Uiso 1 1 d .
H36 H 0.540(2) 0.0635(14) 0.7242(17) 0.020(5) Uiso 1 1 d .
H42 H 0.935(2) 0.0558(15) 1.1054(18) 0.029(6) Uiso 1 1 d .
H43 H 0.931(2) 0.0365(15) 1.2855(19) 0.034(6) Uiso 1 1 d .
H44 H 0.734(2) 0.0489(13) 1.3393(17) 0.024(5) Uiso 1 1 d .
H45 H 0.539(2) 0.0816(14) 1.2232(19) 0.035(7) Uiso 1 1 d .
H46 H 0.543(3) 0.0964(15) 1.053(2) 0.037(7) Uiso 1 1 d .

loop_
_atom_site_aniso_label
_atom_site_aniso_U_11
_atom_site_aniso_U_22
_atom_site_aniso_U_33
_atom_site_aniso_U_23
_atom_site_aniso_U_13
_atom_site_aniso_U_12
As1 0.01645(9) 0.01436(10) 0.01471(9) 0.00009(6) 0.00295(6) -0.00039(6)
C11 0.0174(8) 0.0164(8) 0.0197(8) -0.0021(6) 0.0019(6) -0.0002(6)
C12 0.0230(9) 0.0176(9) 0.0202(9) 0.0003(7) 0.0005(7) 0.0004(6)
C13 0.0305(10) 0.0171(9) 0.0314(10) 0.0016(7) 0.0011(8) -0.0006(7)
C14 0.0317(10) 0.0195(9) 0.0376(11) -0.0092(8) 0.0035(8) -0.0009(8)
C15 0.0311(10) 0.0295(11) 0.0267(10) -0.0123(8) 0.0094(8) -0.0040(8)
C16 0.0235(9) 0.0237(10) 0.0222(9) -0.0023(7) 0.0069(7) -0.0045(7)
C21 0.0167(7) 0.0172(8) 0.0178(8) 0.0024(6) 0.0019(6) -0.0007(6)
C22 0.0250(9) 0.0240(9) 0.0262(9) -0.0044(7) 0.0075(8) -0.0039(7)
C23 0.0282(10) 0.0228(10) 0.0343(11) -0.0047(8) 0.0046(8) -0.0062(8)
C24 0.0216(9) 0.0277(10) 0.0289(10) 0.0055(8) 0.0024(7) -0.0071(8)
C25 0.0233(9) 0.0353(11) 0.0252(10) 0.0009(8) 0.0092(8) -0.0030(8)
C26 0.0220(8) 0.0223(9) 0.0229(9) -0.0018(7) 0.0045(7) -0.0004(7)
C31 0.0170(7) 0.0169(8) 0.0187(8) 0.0034(6) 0.0031(6) -0.0009(6)
C32 0.0242(9) 0.0200(9) 0.0214(9) -0.0005(7) 0.0011(7) 0.0003(7)
C33 0.0253(9) 0.0212(9) 0.0300(10) 0.0015(8) 0.0065(8) 0.0050(7)
C34 0.0185(8) 0.0235(9) 0.0279(10) 0.0066(7) 0.0023(7) 0.0011(7)
C35 0.0226(8) 0.0246(9) 0.0225(9) 0.0033(7) -0.0008(7) -0.0041(7)
C36 0.0242(9) 0.0176(9) 0.0220(9) 0.0000(7) 0.0039(7) -0.0016(7)
C41 0.0248(8) 0.0145(8) 0.0161(8) -0.0004(6) 0.0045(6) -0.0014(6)
C42 0.0269(9) 0.0224(9) 0.0199(9) 0.0006(7) 0.0044(7) 0.0046(7)
C43 0.0359(11) 0.0235(10) 0.0202(9) 0.0007(7) 0.0015(8) 0.0054(8)
C44 0.0468(12) 0.0207(9) 0.0175(9) 0.0010(7) 0.0085(8) -0.0035(8)
C45 0.0331(10) 0.0267(10) 0.0258(10) -0.0032(8) 0.0148(8) -0.0079(8)
C46 0.0218(9) 0.0229(9) 0.0219(9) -0.0011(7) 0.0049(7) -0.0049(7)
Cl1 0.0276(2) 0.0285(2) 0.0249(2) 0.00149(17) 0.00323(18) -0.00108(18)
O1 0.0306(8) 0.0586(11) 0.0396(9) -0.0075(8) 0.0055(7) -0.0028(8)
O2 0.0592(11) 0.0365(10) 0.0503(11) 0.0122(8) 0.0280(9) 0.0158(8)
O3 0.0597(12) 0.0795(15) 0.0838(16) -0.0499(12) 0.0367(11) -0.0273(11)

loop_
_atom_type_symbol
_atom_type_description
_atom_type_scat_dispersion_real
_atom_type_scat_dispersion_imag
_atom_type_scat_source
C C 0.0033 0.0016 'International Tables Vol C Tables 4.2.6.8 and 6.1.1.4'
H H 0.0000 0.0000 'International Tables Vol C Tables 4.2.6.8 and 6.1.1.4'
O O 0.0106 0.0060 'International Tables Vol C Tables 4.2.6.8 and 6.1.1.4'
Cl Cl 0.1484 0.1585 'International Tables Vol C Tables 4.2.6.8 and 6.1.1.4'
As As 0.0499 2.0058 'International Tables Vol C Tables 4.2.6.8 and 6.1.1.4'

loop_
_geom_angle_atom_site_label_1
_geom_angle_atom_site_label_2
_geom_angle_atom_site_label_3
_geom_angle
_geom_angle_site_symmetry_1
_geom_angle_site_symmetry_3
C41 As1 C21 107.48(7) . .
C41 As1 C31 109.28(7) . .
C21 As1 C31 108.26(7) . .
C41 As1 C11 107.68(7) . .
C21 As1 C11 113.01(7) . .
C31 As1 C11 111.04(7) . .
C41 As1 As1 79.21(5) . 3_757
C21 As1 As1 65.41(5) . 3_757
C31 As1 As1 171.03(5) . 3_757
C11 As1 As1 67.78(5) . 3_757
C41 As1 As1 58.73(5) . 3_657
C21 As1 As1 165.02(5) . 3_657
C31 As1 As1 73.96(5) . 3_657
C11 As1 As1 78.81(5) . 3_657
As1 As1 As1 113.878(5) 3_757 3_657
C16 C11 C12 120.96(17) . .
C16 C11 As1 120.65(14) . .
C12 C11 As1 118.34(13) . .
C13 C12 C11 119.37(18) . .
C13 C12 H12 121.2(12) . .
C11 C12 H12 119.4(12) . .
C14 C13 C12 119.81(19) . .
C14 C13 H13 114.9(14) . .
C12 C13 H13 125.3(14) . .
C13 C14 C15 120.88(19) . .
C13 C14 H14 119.7(15) . .
C15 C14 H14 119.5(15) . .
C14 C15 C16 120.05(18) . .
C14 C15 H15 123.0(16) . .
C16 C15 H15 116.9(16) . .
C15 C16 C11 118.90(18) . .
C15 C16 H16 119.8(13) . .
C11 C16 H16 121.3(13) . .
C26 C21 C22 120.77(16) . .
C26 C21 As1 122.18(13) . .
C22 C21 As1 116.87(13) . .
C23 C22 C21 119.31(18) . .
C23 C22 H22 118.3(14) . .
C21 C22 H22 122.3(14) . .
C24 C23 C22 119.67(19) . .
C24 C23 H23 117.5(15) . .
C22 C23 H23 122.8(15) . .
C25 C24 C23 120.84(18) . .
C25 C24 H24 121.5(13) . .
C23 C24 H24 117.7(13) . .
C24 C25 C26 120.11(18) . .
C24 C25 H25 118.0(16) . .
C26 C25 H25 121.9(16) . .
C21 C26 C25 119.30(18) . .
C21 C26 H26 120.6(16) . .
C25 C26 H26 120.0(16) . .
C36 C31 C32 120.92(16) . .
C36 C31 As1 120.61(13) . .
C32 C31 As1 118.41(13) . .
C33 C32 C31 119.43(17) . .
C33 C32 H32 119.5(13) . .
C31 C32 H32 121.1(13) . .
C32 C33 C34 119.79(18) . .
C32 C33 H33 118.6(13) . .
C34 C33 H33 121.6(13) . .
C33 C34 C35 120.74(17) . .
C33 C34 H34 122.2(14) . .
C35 C34 H34 117.0(14) . .
C36 C35 C34 119.76(17) . .
C36 C35 H35 119.3(13) . .
C34 C35 H35 120.9(13) . .
C35 C36 C31 119.35(17) . .
C35 C36 H36 118.7(13) . .
C31 C36 H36 121.9(13) . .
C46 C41 C42 120.60(17) . .
C46 C41 As1 120.67(14) . .
C42 C41 As1 118.59(14) . .
C43 C42 C41 119.20(18) . .
C43 C42 H42 121.4(13) . .
C41 C42 H42 119.4(13) . .
C42 C43 C44 120.09(18) . .
C42 C43 H43 121.3(14) . .
C44 C43 H43 118.6(14) . .
C45 C44 C43 120.50(18) . .
C45 C44 H44 119.3(13) . .
C43 C44 H44 120.2(13) . .
C44 C45 C46 120.25(19) . .
C44 C45 H45 123.6(15) . .
C46 C45 H45 116.2(15) . .
C45 C46 C41 119.32(18) . .
C45 C46 H46 119.9(16) . .
C41 C46 H46 120.8(16) . .
O2 O1 H1 97(2) . .
O1 O2 H2 101(2) . .
O3 O3 H3 96.2 3_656 .

loop_
_geom_bond_atom_site_label_1
_geom_bond_atom_site_label_2
_geom_bond_distance
_geom_bond_site_symmetry_2
As1 C41 1.9021(17) .
As1 C21 1.9092(17) .
As1 C31 1.9119(17) .
As1 C11 1.9124(17) .
As1 As1 6.0947(4) 3_757
As1 As1 6.3927(4) 3_657
C11 C16 1.396(3) .
C11 C12 1.396(2) .
C12 C13 1.389(3) .
C12 H12 0.92(2) .
C13 C14 1.385(3) .
C13 H13 0.97(2) .
C14 C15 1.386(3) .
C14 H14 0.92(3) .
C15 C16 1.394(3) .
C15 H15 0.90(2) .
C16 H16 0.93(2) .
C21 C26 1.382(3) .
C21 C22 1.398(2) .
C22 C23 1.388(3) .
C22 H22 0.96(2) .
C23 C24 1.385(3) .
C23 H23 0.88(2) .
C24 C25 1.377(3) .
C24 H24 0.95(2) .
C25 C26 1.390(3) .
C25 H25 0.89(3) .
C26 H26 0.91(2) .
C31 C36 1.392(2) .
C31 C32 1.394(2) .
C32 C33 1.389(3) .
C32 H32 0.91(2) .
C33 C34 1.389(3) .
C33 H33 0.96(2) .
C34 C35 1.391(3) .
C34 H34 0.94(2) .
C35 C36 1.391(3) .
C35 H35 0.96(2) .
C36 H36 0.94(2) .
C41 C46 1.394(3) .
C41 C42 1.401(2) .
C42 C43 1.387(3) .
C42 H42 0.99(2) .
C43 C44 1.391(3) .
C43 H43 0.97(2) .
C44 C45 1.381(3) .
C44 H44 0.92(2) .
C45 C46 1.390(3) .
C45 H45 0.95(3) .
C46 H46 0.92(3) .
O1 O2 1.439(2) .
O1 H1 0.94(3) .
O2 H2 0.85(4) .
O3 O3 1.410(4) 3_656
O3 H3 1.0241 .

loop_
_geom_hbond_atom_site_label_D
_geom_hbond_atom_site_label_H
_geom_hbond_atom_site_label_A
_geom_hbond_distance_DH
_geom_hbond_distance_HA
_geom_hbond_distance_DA
_geom_hbond_angle_DHA
_geom_hbond_site_symmetry_A
O1 H1 Cl1 0.94(3) 2.17(3) 3.1020(18) 170(3) .
O2 H2 Cl1 0.85(4) 2.33(4) 3.1527(19) 162(3) 3_756
O3 H3 Cl1 1.02 2.14 3.143(2) 165.6 .
